data_7710492
loop_
_publ_author_name
'Romanenko, Nikita R.'
'Kuzmin, Alexey V.'
'Mikhailenko, Maxim V.'
'Faraonov, Maxim A.'
'Khasanov, Salavat S.'
'Yudanova, Evgeniya I.'
'Shestakov, Alexander F.'
'Otsuka, Akihiro'
'Yamochi, Hideki'
'Kitagawa, Hiroshi'
'Konarev, Dmitri V.'

_publ_section_title
;
 Trinuclear coordination assemblies of low-spin dicyano manganese(ii) (S =
 1/2) and iron(ii) (S = 0) phthalocyanines with manganese(ii)
 acetylacetonate, tris(cyclopentadienyl)gadolinium(iii) and neodymium(iii)
;
_journal_name_full 'Dalton Transactions'
_journal_paper_doi 10.1039/D2DT01052F
_journal_year 2022
_chemical_formula_moiety 'C70 H72 Cl16 Fe K2 N14 O12, 2(C6 H4 Cl2)'
_chemical_formula_sum 'C82 H80 Cl20 Fe K2 N14 O12'
_chemical_formula_weight 2296.65
_space_group_crystal_system monoclinic
_space_group_IT_number 14
_space_group_name_Hall '-P 2yn'
_space_group_name_H-M_alt 'P 1 21/n 1'
_atom_sites_solution_hydrogens geom
_atom_sites_solution_primary dual
_audit_creation_date 2021-10-21
_audit_creation_method
;
FinalCif V89 by Daniel Kratzert, Freiburg 2021,
https://dkratzert.de/finalcif.html
;
_audit_update_record
;
2021-10-22 deposited with the CCDC.	2022-06-15 downloaded from the CCDC.
;
_cell_angle_alpha 90
_cell_angle_beta 102.0440(10)
_cell_angle_gamma 90
_cell_formula_units_Z 2
_cell_length_a 13.18320(10)
_cell_length_b 19.5040(2)
_cell_length_c 19.3262(2)
_cell_measurement_reflns_used 26991
_cell_measurement_temperature 111(8)
_cell_measurement_theta_max 29.4440
_cell_measurement_theta_min 1.8900
_cell_volume 4859.87(8)
_computing_cell_refinement 'CrysAlisPro 1.171.41.119a (Rigaku OD, 2021)'
_computing_data_collection 'CrysAlisPro 1.171.41.119a (Rigaku OD, 2021)'
_computing_data_reduction 'CrysAlisPro 1.171.41.119a (Rigaku OD, 2021)'
_computing_molecular_graphics 'Olex2 1.5 (Dolomanov et al., 2009)'
_computing_publication_material 'Olex2 1.5 (Dolomanov et al., 2009)'
_computing_structure_refinement 'SHELXL 2018/3 (Sheldrick, 2015)'
_computing_structure_solution 'SHELXT 2018/2 (Sheldrick, 2018)'
_diffrn_ambient_environment N~2~
_diffrn_ambient_temperature 111(8)
_diffrn_detector 'CCD plate'
_diffrn_detector_area_resol_mean 10.4566
_diffrn_detector_type AtlasS2
_diffrn_measured_fraction_theta_full 0.999
_diffrn_measured_fraction_theta_max 0.885
_diffrn_measurement_details
;
List of Runs (angles in degrees, time in seconds):

  # Type    Start    End  Width  t~exp~   \w     \q     \k     \f   Frames
#--------------------------------------------------------------------------
  1  \w    -18.00  31.00   1.00  120.00    --   11.89  57.00  60.00   49
  2  \w     48.00  76.00   1.00  120.00    --   11.89  57.00  60.00   28
  3  \w    -30.00  -4.00   1.00  120.00    --  -12.20 -57.00-150.00   26
  4  \w    -48.00  12.00   1.00  120.00    --  -12.20 -57.00 -30.00   60
  5  \w    -78.00   9.00   1.00  120.00    --  -12.20 -57.00 120.00   87
  6  \w     -4.00  45.00   1.00  120.00    --  -12.20  57.00-180.00   49
  7  \w    -37.00  60.00   1.00  120.00    --  -12.20  57.00 -90.00   97
;
_diffrn_measurement_device 'four-circle diffractometer'
_diffrn_measurement_device_type 'Xcalibur, AtlasS2, Gemini'
_diffrn_measurement_method '\w scans'
_diffrn_orient_matrix_type 'CrysAlisPro convention (1999,Acta A55,543-557)'
_diffrn_orient_matrix_UB_11 0.0282768000
_diffrn_orient_matrix_UB_12 -0.0138514000
_diffrn_orient_matrix_UB_13 0.0322224000
_diffrn_orient_matrix_UB_21 0.0074436000
_diffrn_orient_matrix_UB_22 0.0334778000
_diffrn_orient_matrix_UB_23 0.0145215000
_diffrn_orient_matrix_UB_31 -0.0465943000
_diffrn_orient_matrix_UB_32 -0.0030661000
_diffrn_orient_matrix_UB_33 0.0126414000
_diffrn_radiation_monochromator graphite
_diffrn_radiation_probe x-ray
_diffrn_radiation_type 'Mo K\a'
_diffrn_radiation_wavelength 0.71073
_diffrn_reflns_av_R_equivalents 0.0211
_diffrn_reflns_av_unetI/netI 0.0223
_diffrn_reflns_Laue_measured_fraction_full 0.999
_diffrn_reflns_Laue_measured_fraction_max 0.885
_diffrn_reflns_limit_h_max 18
_diffrn_reflns_limit_h_min -17
_diffrn_reflns_limit_k_max 27
_diffrn_reflns_limit_k_min -24
_diffrn_reflns_limit_l_max 21
_diffrn_reflns_limit_l_min -25
_diffrn_reflns_number 52980
_diffrn_reflns_point_group_measured_fraction_full 0.999
_diffrn_reflns_point_group_measured_fraction_max 0.885
_diffrn_reflns_theta_full 25.242
_diffrn_reflns_theta_max 29.690
_diffrn_reflns_theta_min 1.893
_diffrn_source 'fine-focus sealed X-ray tube'
_diffrn_source_type 'Enhance (Mo) X-ray Source'
_exptl_absorpt_coefficient_mu 0.856
_exptl_absorpt_correction_T_max 1.00000
_exptl_absorpt_correction_T_min 0.89497
_exptl_absorpt_correction_type multi-scan
_exptl_absorpt_process_details
;
CrysAlisPro 1.171.41.119a (Rigaku Oxford Diffraction, 2021)
Empirical absorption correction using spherical harmonics,
implemented in SCALE3 ABSPACK scaling algorithm.
;
_exptl_crystal_colour 'metallic dark black'
_exptl_crystal_colour_lustre metallic
_exptl_crystal_colour_modifier dark
_exptl_crystal_colour_primary black
_exptl_crystal_density_diffrn 1.569
_exptl_crystal_description block
_exptl_crystal_F_000 2340
_exptl_crystal_size_max 0.49
_exptl_crystal_size_mid 0.17
_exptl_crystal_size_min 0.12
_refine_diff_density_max 0.761
_refine_diff_density_min -0.686
_refine_diff_density_rms 0.059
_refine_ls_extinction_method none
_refine_ls_goodness_of_fit_ref 1.026
_refine_ls_hydrogen_treatment constr
_refine_ls_matrix_type full
_refine_ls_number_parameters 665
_refine_ls_number_reflns 12195
_refine_ls_number_restraints 276
_refine_ls_restrained_S_all 1.016
_refine_ls_R_factor_all 0.0418
_refine_ls_R_factor_gt 0.0314
_refine_ls_shift/su_max 0.001
_refine_ls_shift/su_mean 0.000
_refine_ls_structure_factor_coef Fsqd
_refine_ls_weighting_details 'w=1/[\s^2^(Fo^2^)+(0.0340P)^2^+3.2708P] where P=(Fo^2^+2Fc^2^)/3'
_refine_ls_weighting_scheme calc
_refine_ls_wR_factor_gt 0.0734
_refine_ls_wR_factor_ref 0.0784
_reflns_Friedel_coverage 0.000
_reflns_number_gt 10260
_reflns_number_total 12195
_reflns_threshold_expression 'I > 2\s(I)'
_cod_data_source_file d2dt01052f2.cif
_cod_data_source_block exp_1361_int1
_cod_database_code 7710492
_chemical_oxdiff_formula 'C242  H220  N22  O22  '
_shelx_shelxl_version_number 2018/3
_olex2_submission_special_instructions 'No special instructions were received'
_oxdiff_exptl_absorpt_empirical_details
;
Empirical correction (ABSPACK) includes:
- Absorption correction using spherical harmonics
- Frame scaling
;
_oxdiff_exptl_absorpt_empirical_full_max 1.206
_oxdiff_exptl_absorpt_empirical_full_min 0.894
_shelx_space_group_comment
;
The symmetry employed for this shelxl refinement is uniquely defined
by the following loop, which should always be used as a source of
symmetry information in preference to the above space-group names.
They are only intended as comments.
;
_shelx_estimated_absorpt_t_min 0.679
_shelx_estimated_absorpt_t_max 0.904
_olex2_refinement_description
;
1. Fixed Uiso
 At 1.2 times of:
  All C(H) groups, All C(H,H) groups
2. Uiso/Uaniso restraints and constraints
C31 \\sim C32 \\sim C33 \\sim C34 \\sim C35 \\sim C36 \\sim C41 \\sim C42 \\sim
C43 \\sim C44 \\sim C45 \\sim C46: within 1.7A with sigma of 0.04 and sigma for
terminal atoms of 0.08 within 1.7A
Uanis(C31) \\sim Ueq, Uanis(Cl31) \\sim Ueq, Uanis(C32) \\sim Ueq, Uanis(C36)
\\sim Ueq, Uanis(Cl32) \\sim Ueq, Uanis(C33) \\sim Ueq, Uanis(C35) \\sim Ueq,
Uanis(C34) \\sim Ueq, Uanis(C42) \\sim Ueq, Uanis(Cl41) \\sim Ueq, Uanis(C41)
\\sim Ueq, Uanis(C46) \\sim Ueq, Uanis(Cl42) \\sim Ueq, Uanis(C43) \\sim Ueq,
Uanis(C45) \\sim Ueq, Uanis(C44) \\sim Ueq, : with sigma of 0.1 and sigma for
terminal atoms of 0.2
3. Same fragment restrains
{Cl31, Cl32, C31, C32, C33, C34, C35, C36} sigma for 1-2: 0.001, 1-3: 0.001
as in
{Cl41, Cl42, C41, C42, C43, C44, C45, C46}
4. Others
 Sof(Cl41)=Sof(Cl42)=Sof(C41)=Sof(C42)=Sof(C43)=Sof(H43)=Sof(C44)=Sof(H44)=
 Sof(C45)=Sof(H45)=Sof(C46)=Sof(H46)=1-FVAR(1)
 Sof(Cl31)=Sof(Cl32)=Sof(C31)=Sof(C32)=Sof(C33)=Sof(H33)=Sof(C34)=Sof(H34)=
 Sof(C35)=Sof(H35)=Sof(C36)=Sof(H36)=FVAR(1)
5.a Secondary CH2 refined with riding coordinates:
 C201(H20A,H20B), C202(H20C,H20D), C203(H20E,H20F), C204(H20G,H20H), C205(H20I,
 H20J), C206(H20K,H20L), C207(H20M,H20N), C208(H20O,H20P), C209(H20Q,H20R),
 C210(H21A,H21B), C211(H21C,H21D), C212(H21E,H21F), C213(H21G,H21H), C214(H21I,
 H21J), C215(H21K,H21L), C216(H21M,H21N), C217(H21O,H21P), C218(H21Q,H21R)
5.b Aromatic/amide H refined with riding coordinates:
 C33(H33), C34(H34), C35(H35), C36(H36), C43(H43), C44(H44), C45(H45), C46(H46)
;

loop_
_space_group_symop_operation_xyz
'x, y, z'
'-x+1/2, y+1/2, -z+1/2'
'-x, -y, -z'
'x-1/2, -y-1/2, z-1/2'

loop_
_atom_site_label
_atom_site_type_symbol
_atom_site_fract_x
_atom_site_fract_y
_atom_site_fract_z
_atom_site_U_iso_or_equiv
_atom_site_adp_type
_atom_site_occupancy
_atom_site_site_symmetry_order
_atom_site_calc_flag
_atom_site_refinement_flags_posn
_atom_site_refinement_flags_adp
_atom_site_refinement_flags_occupancy
_atom_site_disorder_assembly
_atom_site_disorder_group
Fe01 Fe 0.500000 0.500000 0.500000 0.01103(6) Uani 1 2 d S . P . .
K21 K 0.70660(3) 0.49423(2) 0.79268(2) 0.01684(7) Uani 1 1 d . . . . .
Cl11 Cl 0.15591(3) 0.57565(2) 0.66398(2) 0.02260(9) Uani 1 1 d . . . . .
Cl12 Cl 0.10028(3) 0.72830(2) 0.67962(2) 0.02051(8) Uani 1 1 d . . . . .
Cl13 Cl 0.21690(4) 0.84258(2) 0.61710(3) 0.02912(10) Uani 1 1 d . . . . .
Cl14 Cl 0.38293(4) 0.80591(2) 0.53133(3) 0.04139(14) Uani 1 1 d . . . . .
Cl15 Cl 0.54913(3) 0.80819(2) 0.43112(2) 0.02376(9) Uani 1 1 d . . . . .
Cl16 Cl 0.71771(3) 0.85151(2) 0.34956(2) 0.02169(9) Uani 1 1 d . . . . .
Cl17 Cl 0.85506(3) 0.74121(2) 0.29742(2) 0.02543(9) Uani 1 1 d . . . . .
Cl18 Cl 0.83156(3) 0.58865(2) 0.33040(2) 0.02482(9) Uani 1 1 d . . . . .
O201 O 0.83168(9) 0.58899(6) 0.74764(7) 0.0237(3) Uani 1 1 d . . . . .
O202 O 0.63185(9) 0.63022(6) 0.76726(6) 0.0234(2) Uani 1 1 d . . . . .
O203 O 0.86737(9) 0.47935(6) 0.92478(6) 0.0248(3) Uani 1 1 d . . . . .
O204 O 0.65633(9) 0.50376(6) 0.93637(6) 0.0241(3) Uani 1 1 d . . . . .
O205 O 0.74973(9) 0.36137(6) 0.74296(6) 0.0224(2) Uani 1 1 d . . . . .
O206 O 0.54071(9) 0.40575(6) 0.74598(6) 0.0239(3) Uani 1 1 d . . . . .
N114 N 0.42859(9) 0.42818(6) 0.54052(6) 0.0126(2) Uani 1 1 d . . . . .
N115 N 0.30937(10) 0.49624(6) 0.59155(7) 0.0139(2) Uani 1 1 d . . . . .
N116 N 0.41637(9) 0.56884(6) 0.53473(6) 0.0125(2) Uani 1 1 d . . . . .
N117 N 0.48376(10) 0.67225(7) 0.49169(6) 0.0146(3) Uani 1 1 d . . . . .
N118 N 0.66637(11) 0.50434(7) 0.64100(8) 0.0232(3) Uani 1 1 d . . . . .
N201 N 0.92848(10) 0.45575(7) 0.78849(7) 0.0216(3) Uani 1 1 d . . . . .
N202 N 0.48786(10) 0.53299(8) 0.81570(7) 0.0206(3) Uani 1 1 d . . . . .
C101 C 0.35080(11) 0.43775(8) 0.57703(7) 0.0134(3) Uani 1 1 d . . . . .
C102 C 0.34057(11) 0.55624(8) 0.57211(7) 0.0129(3) Uani 1 1 d . . . . .
C103 C 0.29602(11) 0.62104(8) 0.58933(8) 0.0136(3) Uani 1 1 d . . . . .
C104 C 0.21962(11) 0.63755(8) 0.62698(8) 0.0149(3) Uani 1 1 d . . . . .
C105 C 0.19536(11) 0.70620(8) 0.63459(8) 0.0158(3) Uani 1 1 d . . . . .
C106 C 0.24692(12) 0.75791(8) 0.60538(9) 0.0186(3) Uani 1 1 d . . . . .
C107 C 0.32264(12) 0.74139(8) 0.56760(9) 0.0189(3) Uani 1 1 d . . . . .
C108 C 0.34718(11) 0.67277(8) 0.55987(8) 0.0150(3) Uani 1 1 d . . . . .
C109 C 0.42213(11) 0.63830(8) 0.52559(8) 0.0138(3) Uani 1 1 d . . . . .
C110 C 0.55177(11) 0.64072(8) 0.46117(8) 0.0132(3) Uani 1 1 d . . . . .
C111 C 0.61933(11) 0.67790(8) 0.42290(7) 0.0139(3) Uani 1 1 d . . . . .
C112 C 0.62887(12) 0.74692(8) 0.40702(8) 0.0148(3) Uani 1 1 d . . . . .
C113 C 0.70326(12) 0.76649(8) 0.36904(8) 0.0152(3) Uani 1 1 d . . . . .
C114 C 0.76571(12) 0.71673(8) 0.34594(8) 0.0166(3) Uani 1 1 d . . . . .
C115 C 0.75490(12) 0.64771(8) 0.36092(8) 0.0164(3) Uani 1 1 d . . . . .
C116 C 0.68123(11) 0.62842(8) 0.39953(8) 0.0140(3) Uani 1 1 d . . . . .
C117 C 0.60565(12) 0.50422(7) 0.58931(8) 0.0149(3) Uani 1 1 d . . . . .
C201 C 0.95931(14) 0.50542(9) 0.73962(10) 0.0257(4) Uani 1 1 d . . . . .
H20A H 0.921187 0.494846 0.691031 0.031 Uiso 1 1 calc R U . . .
H20B H 1.034200 0.499506 0.740663 0.031 Uiso 1 1 calc R U . . .
C202 C 0.93985(13) 0.57932(9) 0.75558(10) 0.0246(4) Uani 1 1 d . . . . .
H20C H 0.975614 0.590684 0.804528 0.030 Uiso 1 1 calc R U . . .
H20D H 0.967035 0.609758 0.722690 0.030 Uiso 1 1 calc R U . . .
C203 C 0.80304(14) 0.65820(9) 0.75448(10) 0.0270(4) Uani 1 1 d . . . . .
H20E H 0.843427 0.688472 0.729172 0.032 Uiso 1 1 calc R U . . .
H20F H 0.817879 0.671543 0.805016 0.032 Uiso 1 1 calc R U . . .
C204 C 0.68944(14) 0.66573(9) 0.72369(10) 0.0271(4) Uani 1 1 d . . . . .
H20G H 0.670217 0.714869 0.721006 0.033 Uiso 1 1 calc R U . . .
H20H H 0.673224 0.646564 0.675201 0.033 Uiso 1 1 calc R U . . .
C205 C 0.52513(13) 0.62381(9) 0.73363(9) 0.0236(3) Uani 1 1 d . . . . .
H20I H 0.516944 0.588828 0.695747 0.028 Uiso 1 1 calc R U . . .
H20J H 0.498704 0.668079 0.712065 0.028 Uiso 1 1 calc R U . . .
C206 C 0.46497(13) 0.60286(9) 0.78865(9) 0.0245(4) Uani 1 1 d . . . . .
H20K H 0.480768 0.635410 0.828762 0.029 Uiso 1 1 calc R U . . .
H20L H 0.389893 0.606343 0.767806 0.029 Uiso 1 1 calc R U . . .
C207 C 0.99769(13) 0.46004(10) 0.85833(10) 0.0277(4) Uani 1 1 d . . . . .
H20M H 1.018568 0.508408 0.868164 0.033 Uiso 1 1 calc R U . . .
H20N H 1.061192 0.433109 0.857825 0.033 Uiso 1 1 calc R U . . .
C208 C 0.94819(13) 0.43375(10) 0.91690(9) 0.0265(4) Uani 1 1 d . . . . .
H20O H 0.919714 0.387237 0.905134 0.032 Uiso 1 1 calc R U . . .
H20P H 1.000604 0.431091 0.961698 0.032 Uiso 1 1 calc R U . . .
C209 C 0.82328(13) 0.45970(9) 0.98305(9) 0.0241(4) Uani 1 1 d . . . . .
H20Q H 0.878160 0.456911 1.026585 0.029 Uiso 1 1 calc R U . . .
H20R H 0.790421 0.414018 0.974131 0.029 Uiso 1 1 calc R U . . .
C210 C 0.74384(14) 0.51183(10) 0.99238(9) 0.0248(4) Uani 1 1 d . . . . .
H21A H 0.723646 0.505023 1.038445 0.030 Uiso 1 1 calc R U . . .
H21B H 0.772656 0.558621 0.991468 0.030 Uiso 1 1 calc R U . . .
C211 C 0.57820(14) 0.55334(10) 0.93920(9) 0.0261(4) Uani 1 1 d . . . . .
H21C H 0.599219 0.598695 0.923952 0.031 Uiso 1 1 calc R U . . .
H21D H 0.566985 0.557513 0.988107 0.031 Uiso 1 1 calc R U . . .
C212 C 0.48045(13) 0.52943(11) 0.89030(9) 0.0276(4) Uani 1 1 d . . . . .
H21E H 0.465980 0.481536 0.902179 0.033 Uiso 1 1 calc R U . . .
H21F H 0.421684 0.558177 0.897609 0.033 Uiso 1 1 calc R U . . .
C213 C 0.92981(13) 0.38577(9) 0.75995(10) 0.0268(4) Uani 1 1 d . . . . .
H21G H 0.938797 0.352643 0.799570 0.032 Uiso 1 1 calc R U . . .
H21H H 0.990273 0.381123 0.737325 0.032 Uiso 1 1 calc R U . . .
C214 C 0.83274(14) 0.36772(9) 0.70664(10) 0.0264(4) Uani 1 1 d . . . . .
H21I H 0.816844 0.404030 0.670189 0.032 Uiso 1 1 calc R U . . .
H21J H 0.842641 0.323982 0.682906 0.032 Uiso 1 1 calc R U . . .
C215 C 0.65681(14) 0.33795(9) 0.69727(9) 0.0242(4) Uani 1 1 d . . . . .
H21K H 0.667267 0.291294 0.679821 0.029 Uiso 1 1 calc R U . . .
H21L H 0.637945 0.368896 0.655981 0.029 Uiso 1 1 calc R U . . .
C216 C 0.57188(13) 0.33713(9) 0.73824(9) 0.0234(3) Uani 1 1 d . . . . .
H21M H 0.512406 0.309839 0.712713 0.028 Uiso 1 1 calc R U . . .
H21N H 0.597236 0.316134 0.785314 0.028 Uiso 1 1 calc R U . . .
C217 C 0.45585(13) 0.41071(9) 0.78081(9) 0.0237(4) Uani 1 1 d . . . . .
H21O H 0.478711 0.398644 0.831424 0.028 Uiso 1 1 calc R U . . .
H21P H 0.400026 0.378670 0.759023 0.028 Uiso 1 1 calc R U . . .
C218 C 0.41642(13) 0.48359(10) 0.77353(9) 0.0257(4) Uani 1 1 d . . . . .
H21Q H 0.404403 0.497111 0.723103 0.031 Uiso 1 1 calc R U . . .
H21R H 0.348969 0.485643 0.788318 0.031 Uiso 1 1 calc R U . . .
Cl31 Cl 0.89229(16) 0.81906(9) 0.52701(10) 0.0666(5) Uani 0.6065(17) 1 d D U P A 1
Cl32 Cl 1.05217(9) 0.73751(8) 0.45828(6) 0.0748(5) Uani 0.6065(17) 1 d D U P A 1
C31 C 0.8962(7) 0.7320(4) 0.5301(5) 0.0478(18) Uani 0.6065(17) 1 d D U P A 1
C32 C 0.9667(7) 0.6955(4) 0.5014(5) 0.0463(15) Uani 0.6065(17) 1 d D U P A 1
C33 C 0.9748(7) 0.6255(4) 0.5035(6) 0.0477(15) Uani 0.6065(17) 1 d D U P A 1
H33 H 1.025001 0.601921 0.483593 0.057 Uiso 0.6065(17) 1 calc R U P A 1
C34 C 0.9055(8) 0.5906(3) 0.5362(7) 0.0472(17) Uani 0.6065(17) 1 d D U P A 1
H34 H 0.911479 0.542163 0.540513 0.057 Uiso 0.6065(17) 1 calc R U P A 1
C35 C 0.8279(7) 0.6232(4) 0.5631(6) 0.040(2) Uani 0.6065(17) 1 d D U P A 1
H35 H 0.778263 0.598478 0.582495 0.049 Uiso 0.6065(17) 1 calc R U P A 1
C36 C 0.8282(7) 0.6937(4) 0.5595(5) 0.043(2) Uani 0.6065(17) 1 d D U P A 1
H36 H 0.777734 0.717744 0.578670 0.052 Uiso 0.6065(17) 1 calc R U P A 1
Cl41 Cl 0.75758(13) 0.75962(7) 0.58547(7) 0.0487(5) Uani 0.3935(17) 1 d D U P A 2
Cl42 Cl 0.9326(3) 0.8072(2) 0.50678(17) 0.1054(16) Uani 0.3935(17) 1 d D U P A 2
C41 C 0.8384(9) 0.7016(4) 0.5597(7) 0.038(4) Uani 0.3935(17) 1 d D U P A 2
C42 C 0.9109(8) 0.7210(4) 0.5215(7) 0.043(3) Uani 0.3935(17) 1 d D U P A 2
C43 C 0.9749(9) 0.6759(5) 0.4968(8) 0.060(4) Uani 0.3935(17) 1 d D U P A 2
H43 H 1.028198 0.691311 0.474176 0.072 Uiso 0.3935(17) 1 calc R U P A 2
C44 C 0.9578(10) 0.6065(4) 0.5066(8) 0.062(4) Uani 0.3935(17) 1 d D U P A 2
H44 H 0.998689 0.574055 0.487959 0.074 Uiso 0.3935(17) 1 calc R U P A 2
C45 C 0.8837(11) 0.5822(3) 0.5425(9) 0.047(3) Uani 0.3935(17) 1 d D U P A 2
H45 H 0.870451 0.534722 0.546897 0.056 Uiso 0.3935(17) 1 calc R U P A 2
C46 C 0.8309(10) 0.6322(4) 0.5712(8) 0.034(3) Uani 0.3935(17) 1 d D U P A 2
H46 H 0.786113 0.617722 0.600993 0.041 Uiso 0.3935(17) 1 calc R U P A 2

loop_
_atom_site_aniso_label
_atom_site_aniso_U_11
_atom_site_aniso_U_22
_atom_site_aniso_U_33
_atom_site_aniso_U_23
_atom_site_aniso_U_13
_atom_site_aniso_U_12
Fe01 0.01342(14) 0.00841(14) 0.01296(14) -0.00014(10) 0.00670(11) -0.00096(11)
K21 0.01742(16) 0.01482(16) 0.01924(16) 0.00082(12) 0.00601(12) 0.00010(12)
Cl11 0.0257(2) 0.01525(19) 0.0329(2) 0.00338(15) 0.02009(16) 0.00122(15)
Cl12 0.02158(19) 0.01754(19) 0.02653(19) 0.00057(14) 0.01446(15) 0.00401(15)
Cl13 0.0360(2) 0.01238(19) 0.0473(3) 0.00000(17) 0.0279(2) 0.00381(16)
Cl14 0.0526(3) 0.0117(2) 0.0765(4) 0.0025(2) 0.0518(3) 0.00045(19)
Cl15 0.0308(2) 0.01178(18) 0.0346(2) 0.00166(15) 0.02039(17) 0.00113(15)
Cl16 0.0264(2) 0.01219(18) 0.0298(2) 0.00304(14) 0.01353(16) -0.00375(15)
Cl17 0.0278(2) 0.0183(2) 0.0366(2) 0.00408(16) 0.02167(17) -0.00335(16)
Cl18 0.0287(2) 0.01541(19) 0.0377(2) 0.00019(16) 0.02386(18) -0.00036(16)
O201 0.0202(6) 0.0147(6) 0.0374(7) -0.0006(5) 0.0088(5) -0.0030(5)
O202 0.0238(6) 0.0211(6) 0.0260(6) 0.0035(5) 0.0067(5) 0.0028(5)
O203 0.0244(6) 0.0262(7) 0.0248(6) 0.0072(5) 0.0077(5) 0.0052(5)
O204 0.0238(6) 0.0270(7) 0.0205(6) -0.0048(5) 0.0023(5) 0.0052(5)
O205 0.0232(6) 0.0201(6) 0.0254(6) -0.0015(5) 0.0088(5) -0.0008(5)
O206 0.0238(6) 0.0175(6) 0.0326(6) 0.0028(5) 0.0113(5) -0.0028(5)
N114 0.0145(6) 0.0107(6) 0.0143(6) -0.0008(4) 0.0069(5) -0.0008(5)
N115 0.0153(6) 0.0125(6) 0.0156(6) -0.0001(5) 0.0068(5) -0.0008(5)
N116 0.0137(6) 0.0109(6) 0.0141(6) 0.0000(4) 0.0059(5) -0.0011(5)
N117 0.0173(6) 0.0102(6) 0.0179(6) -0.0004(5) 0.0075(5) -0.0010(5)
N118 0.0268(8) 0.0189(7) 0.0238(7) 0.0004(5) 0.0050(6) -0.0041(6)
N201 0.0197(7) 0.0207(7) 0.0263(7) 0.0037(6) 0.0090(5) 0.0012(6)
N202 0.0196(7) 0.0247(8) 0.0187(7) 0.0022(5) 0.0063(5) 0.0044(6)
C101 0.0147(7) 0.0129(7) 0.0142(7) 0.0004(5) 0.0068(5) -0.0020(6)
C102 0.0131(7) 0.0129(7) 0.0138(7) -0.0007(5) 0.0052(5) 0.0001(5)
C103 0.0148(7) 0.0119(7) 0.0149(7) -0.0002(5) 0.0052(5) -0.0003(6)
C104 0.0156(7) 0.0146(7) 0.0163(7) 0.0020(5) 0.0073(6) -0.0009(6)
C105 0.0154(7) 0.0165(8) 0.0176(7) -0.0007(6) 0.0084(6) 0.0020(6)
C106 0.0218(8) 0.0111(7) 0.0253(8) -0.0010(6) 0.0107(6) 0.0020(6)
C107 0.0214(8) 0.0117(7) 0.0274(8) 0.0007(6) 0.0140(6) -0.0018(6)
C108 0.0149(7) 0.0135(7) 0.0180(7) -0.0001(6) 0.0070(6) -0.0001(6)
C109 0.0152(7) 0.0114(7) 0.0160(7) -0.0007(5) 0.0058(5) 0.0001(6)
C110 0.0156(7) 0.0108(7) 0.0146(7) 0.0003(5) 0.0061(5) -0.0014(5)
C111 0.0159(7) 0.0132(7) 0.0137(7) -0.0007(5) 0.0056(5) -0.0022(6)
C112 0.0175(7) 0.0125(7) 0.0158(7) -0.0011(5) 0.0065(6) -0.0006(6)
C113 0.0179(7) 0.0107(7) 0.0175(7) 0.0012(5) 0.0046(6) -0.0036(6)
C114 0.0166(7) 0.0167(8) 0.0185(7) 0.0009(6) 0.0082(6) -0.0038(6)
C115 0.0172(7) 0.0149(8) 0.0194(7) -0.0014(6) 0.0090(6) -0.0005(6)
C116 0.0150(7) 0.0124(7) 0.0155(7) -0.0001(5) 0.0054(5) -0.0020(6)
C117 0.0195(7) 0.0082(7) 0.0204(7) 0.0005(5) 0.0120(6) -0.0009(6)
C201 0.0243(9) 0.0246(9) 0.0328(9) 0.0045(7) 0.0164(7) 0.0012(7)
C202 0.0195(8) 0.0241(9) 0.0319(9) 0.0023(7) 0.0096(7) -0.0055(7)
C203 0.0322(10) 0.0134(8) 0.0365(10) 0.0001(7) 0.0098(8) -0.0051(7)
C204 0.0338(10) 0.0145(8) 0.0346(9) 0.0057(7) 0.0109(8) 0.0014(7)
C205 0.0253(9) 0.0210(9) 0.0247(8) 0.0038(6) 0.0056(7) 0.0077(7)
C206 0.0228(8) 0.0264(9) 0.0254(8) 0.0007(7) 0.0072(7) 0.0102(7)
C207 0.0180(8) 0.0325(10) 0.0330(9) 0.0055(8) 0.0062(7) 0.0010(7)
C208 0.0217(8) 0.0269(10) 0.0305(9) 0.0064(7) 0.0046(7) 0.0047(7)
C209 0.0257(9) 0.0260(9) 0.0200(8) 0.0045(7) 0.0032(6) 0.0000(7)
C210 0.0271(9) 0.0284(10) 0.0184(8) -0.0019(6) 0.0035(7) 0.0003(7)
C211 0.0306(9) 0.0293(10) 0.0200(8) -0.0026(7) 0.0089(7) 0.0086(8)
C212 0.0243(9) 0.0386(11) 0.0227(8) 0.0028(7) 0.0114(7) 0.0070(8)
C213 0.0255(9) 0.0215(9) 0.0381(10) 0.0038(7) 0.0173(8) 0.0067(7)
C214 0.0326(10) 0.0202(9) 0.0312(9) -0.0021(7) 0.0177(8) 0.0034(7)
C215 0.0335(9) 0.0138(8) 0.0254(8) -0.0015(6) 0.0059(7) -0.0018(7)
C216 0.0262(9) 0.0154(8) 0.0274(9) 0.0020(6) 0.0027(7) -0.0050(7)
C217 0.0191(8) 0.0272(9) 0.0251(8) 0.0036(7) 0.0055(6) -0.0055(7)
C218 0.0168(8) 0.0347(10) 0.0253(9) 0.0031(7) 0.0039(6) 0.0015(7)
Cl31 0.0802(12) 0.0402(6) 0.0616(11) 0.0063(6) -0.0258(8) -0.0007(7)
Cl32 0.0492(6) 0.1290(12) 0.0418(6) 0.0250(6) -0.0004(4) -0.0289(7)
C31 0.051(4) 0.047(3) 0.034(3) -0.005(2) -0.018(3) 0.006(3)
C32 0.043(4) 0.059(3) 0.028(3) 0.006(2) -0.010(3) -0.006(3)
C33 0.032(3) 0.064(3) 0.043(4) -0.011(3) -0.003(2) 0.003(3)
C34 0.048(4) 0.038(3) 0.048(4) 0.006(2) -0.007(3) 0.003(2)
C35 0.039(4) 0.051(4) 0.027(4) 0.002(3) -0.004(2) -0.021(3)
C36 0.031(3) 0.059(5) 0.035(4) -0.002(3) -0.005(3) -0.004(3)
Cl41 0.0733(11) 0.0348(8) 0.0323(7) 0.0014(5) -0.0019(6) -0.0004(7)
Cl42 0.119(3) 0.118(3) 0.0592(18) 0.0388(19) -0.0279(16) -0.084(3)
C41 0.042(6) 0.034(5) 0.028(6) -0.004(4) -0.013(4) -0.010(4)
C42 0.043(6) 0.043(6) 0.036(6) 0.019(4) -0.007(4) -0.020(5)
C43 0.033(5) 0.117(12) 0.032(5) 0.003(8) 0.010(4) -0.010(8)
C44 0.041(6) 0.117(10) 0.029(4) 0.002(6) 0.009(4) 0.016(6)
C45 0.050(7) 0.055(6) 0.032(4) 0.005(4) 0.000(4) 0.006(5)
C46 0.040(6) 0.039(6) 0.019(4) -0.008(4) -0.003(4) 0.000(4)

loop_
_atom_type_symbol
_atom_type_description
_atom_type_scat_dispersion_real
_atom_type_scat_dispersion_imag
_atom_type_scat_source
C C 0.0033 0.0016 'International Tables Vol C Tables 4.2.6.8 and 6.1.1.4'
H H 0.0000 0.0000 'International Tables Vol C Tables 4.2.6.8 and 6.1.1.4'
Cl Cl 0.1484 0.1585 'International Tables Vol C Tables 4.2.6.8 and 6.1.1.4'
Fe Fe 0.3463 0.8444 'International Tables Vol C Tables 4.2.6.8 and 6.1.1.4'
K K 0.2009 0.2494 'International Tables Vol C Tables 4.2.6.8 and 6.1.1.4'
N N 0.0061 0.0033 'International Tables Vol C Tables 4.2.6.8 and 6.1.1.4'
O O 0.0106 0.0060 'International Tables Vol C Tables 4.2.6.8 and 6.1.1.4'

loop_
_exptl_crystal_face_index_h
_exptl_crystal_face_index_k
_exptl_crystal_face_index_l
_exptl_crystal_face_perp_dist
0 -1 1 0.0622
0 1 -1 0.0601
0 1 1 0.0798
0 -1 -1 0.0881
-2 0 1 0.2363
2 0 -1 0.2279
0 0 1 0.0627
0 0 -1 0.0627

loop_
_geom_angle_atom_site_label_1
_geom_angle_atom_site_label_2
_geom_angle_atom_site_label_3
_geom_angle
_geom_angle_site_symmetry_1
_geom_angle_site_symmetry_3
_geom_angle_publ_flag
N114 Fe01 N114 180.00(6) . 3_666 ?
N114 Fe01 N116 89.92(5) 3_666 . ?
N114 Fe01 N116 90.08(5) 3_666 3_666 ?
N114 Fe01 N116 90.08(5) . . ?
N114 Fe01 N116 89.92(5) . 3_666 ?
N114 Fe01 C117 90.55(6) 3_666 . ?
N114 Fe01 C117 89.45(5) 3_666 3_666 ?
N114 Fe01 C117 90.54(6) . 3_666 ?
N114 Fe01 C117 89.46(5) . . ?
N116 Fe01 N116 180.0 . 3_666 ?
N116 Fe01 C117 89.04(6) 3_666 . ?
N116 Fe01 C117 90.96(6) 3_666 3_666 ?
N116 Fe01 C117 89.04(6) . 3_666 ?
N116 Fe01 C117 90.96(6) . . ?
C117 Fe01 C117 180.00(8) . 3_666 ?
O201 K21 O202 61.58(3) . . ?
O201 K21 O203 88.29(4) . . ?
O201 K21 O205 109.24(4) . . ?
O201 K21 O206 143.13(4) . . ?
O201 K21 N118 67.95(4) . . ?
O202 K21 O203 113.57(4) . . ?
O202 K21 O205 151.02(4) . . ?
O202 K21 N118 77.04(4) . . ?
O205 K21 O203 92.52(4) . . ?
O205 K21 N118 74.16(4) . . ?
O206 K21 O202 107.60(4) . . ?
O206 K21 O203 126.08(4) . . ?
O206 K21 O205 61.81(3) . . ?
O206 K21 N118 75.32(4) . . ?
N118 K21 O203 146.02(4) . . ?
C202 O201 K21 122.41(10) . . ?
C202 O201 C203 113.55(13) . . ?
C203 O201 K21 115.10(10) . . ?
C204 O202 K21 110.36(9) . . ?
C204 O202 C205 111.69(13) . . ?
C205 O202 K21 105.72(9) . . ?
C208 O203 K21 112.68(10) . . ?
C208 O203 C209 110.83(13) . . ?
C209 O203 K21 111.72(9) . . ?
C210 O204 K21 114.41(10) . . ?
C210 O204 C211 112.09(13) . . ?
C211 O204 K21 112.35(9) . . ?
C214 O205 K21 108.29(9) . . ?
C214 O205 C215 111.82(13) . . ?
C215 O205 K21 107.01(9) . . ?
C216 O206 K21 113.21(9) . . ?
C216 O206 C217 112.81(13) . . ?
C217 O206 K21 116.49(10) . . ?
C101 N114 Fe01 125.88(10) . . ?
C110 N114 Fe01 126.03(10) 3_666 . ?
C110 N114 C101 108.08(12) 3_666 . ?
C101 N115 C102 122.55(13) . . ?
C102 N116 Fe01 125.89(10) . . ?
C109 N116 Fe01 125.99(10) . . ?
C109 N116 C102 108.12(12) . . ?
C109 N117 C110 122.12(13) . . ?
C117 N118 K21 146.94(12) . . ?
C201 N201 K21 104.57(10) . . ?
C201 N201 C213 110.10(13) . . ?
C207 N201 K21 112.30(10) . . ?
C207 N201 C201 110.61(14) . . ?
C207 N201 C213 110.12(14) . . ?
C213 N201 K21 109.01(10) . . ?
C206 N202 K21 107.65(9) . . ?
C206 N202 C218 110.54(13) . . ?
C212 N202 K21 112.59(10) . . ?
C212 N202 C206 110.06(14) . . ?
C212 N202 C218 110.35(14) . . ?
C218 N202 K21 105.55(9) . . ?
N114 C101 C116 109.56(13) . 3_666 ?
N115 C101 N114 127.81(13) . . ?
N115 C101 C116 122.61(13) . 3_666 ?
N115 C102 N116 127.79(13) . . ?
N115 C102 C103 122.54(13) . . ?
N116 C102 C103 109.67(12) . . ?
C104 C103 C102 133.27(14) . . ?
C104 C103 C108 120.45(14) . . ?
C108 C103 C102 106.27(12) . . ?
C103 C104 Cl11 121.68(12) . . ?
C105 C104 Cl11 119.42(11) . . ?
C105 C104 C103 118.89(13) . . ?
C104 C105 Cl12 120.10(11) . . ?
C104 C105 C106 120.60(13) . . ?
C106 C105 Cl12 119.29(12) . . ?
C105 C106 Cl13 119.55(12) . . ?
C107 C106 Cl13 119.99(12) . . ?
C107 C106 C105 120.45(14) . . ?
C106 C107 Cl14 119.28(12) . . ?
C106 C107 C108 119.14(14) . . ?
C108 C107 Cl14 121.58(12) . . ?
C103 C108 C109 106.35(13) . . ?
C107 C108 C103 120.46(13) . . ?
C107 C108 C109 133.19(14) . . ?
N116 C109 C108 109.58(12) . . ?
N117 C109 N116 127.95(13) . . ?
N117 C109 C108 122.48(14) . . ?
N114 C110 C111 109.64(12) 3_666 . ?
N117 C110 N114 127.97(13) . 3_666 ?
N117 C110 C111 122.39(13) . . ?
C112 C111 C110 133.09(14) . . ?
C112 C111 C116 120.70(13) . . ?
C116 C111 C110 106.20(13) . . ?
C111 C112 Cl15 121.60(11) . . ?
C111 C112 C113 119.09(14) . . ?
C113 C112 Cl15 119.29(12) . . ?
C112 C113 Cl16 120.07(12) . . ?
C112 C113 C114 120.09(14) . . ?
C114 C113 Cl16 119.84(11) . . ?
C113 C114 Cl17 119.70(12) . . ?
C115 C114 Cl17 119.60(12) . . ?
C115 C114 C113 120.69(13) . . ?
C114 C115 Cl18 119.02(11) . . ?
C114 C115 C116 119.06(14) . . ?
C116 C115 Cl18 121.92(12) . . ?
C111 C116 C101 106.50(12) . 3_666 ?
C115 C116 C101 133.15(14) . 3_666 ?
C115 C116 C111 120.35(14) . . ?
N118 C117 Fe01 177.72(14) . . ?
N201 C201 H20A 108.6 . . ?
N201 C201 H20B 108.6 . . ?
N201 C201 C202 114.68(14) . . ?
H20A C201 H20B 107.6 . . ?
C202 C201 H20A 108.6 . . ?
C202 C201 H20B 108.6 . . ?
O201 C202 C201 108.43(14) . . ?
O201 C202 H20C 110.0 . . ?
O201 C202 H20D 110.0 . . ?
C201 C202 H20C 110.0 . . ?
C201 C202 H20D 110.0 . . ?
H20C C202 H20D 108.4 . . ?
O201 C203 H20E 110.0 . . ?
O201 C203 H20F 110.0 . . ?
O201 C203 C204 108.68(14) . . ?
H20E C203 H20F 108.3 . . ?
C204 C203 H20E 110.0 . . ?
C204 C203 H20F 110.0 . . ?
O202 C204 C203 109.22(14) . . ?
O202 C204 H20G 109.8 . . ?
O202 C204 H20H 109.8 . . ?
C203 C204 H20G 109.8 . . ?
C203 C204 H20H 109.8 . . ?
H20G C204 H20H 108.3 . . ?
K21 C205 H20I 72.9 . . ?
K21 C205 H20J 157.3 . . ?
O202 C205 K21 51.20(7) . . ?
O202 C205 H20I 110.0 . . ?
O202 C205 H20J 110.0 . . ?
O202 C205 C206 108.42(13) . . ?
H20I C205 H20J 108.4 . . ?
C206 C205 K21 89.93(9) . . ?
C206 C205 H20I 110.0 . . ?
C206 C205 H20J 110.0 . . ?
N202 C206 C205 113.76(13) . . ?
N202 C206 H20K 108.8 . . ?
N202 C206 H20L 108.8 . . ?
C205 C206 H20K 108.8 . . ?
C205 C206 H20L 108.8 . . ?
H20K C206 H20L 107.7 . . ?
N201 C207 H20M 109.0 . . ?
N201 C207 H20N 109.0 . . ?
N201 C207 C208 112.81(14) . . ?
H20M C207 H20N 107.8 . . ?
C208 C207 H20M 109.0 . . ?
C208 C207 H20N 109.0 . . ?
O203 C208 C207 108.61(14) . . ?
O203 C208 H20O 110.0 . . ?
O203 C208 H20P 110.0 . . ?
C207 C208 H20O 110.0 . . ?
C207 C208 H20P 110.0 . . ?
H20O C208 H20P 108.3 . . ?
O203 C209 H20Q 109.9 . . ?
O203 C209 H20R 109.9 . . ?
O203 C209 C210 108.89(14) . . ?
H20Q C209 H20R 108.3 . . ?
C210 C209 H20Q 109.9 . . ?
C210 C209 H20R 109.9 . . ?
O204 C210 C209 108.13(14) . . ?
O204 C210 H21A 110.1 . . ?
O204 C210 H21B 110.1 . . ?
C209 C210 H21A 110.1 . . ?
C209 C210 H21B 110.1 . . ?
H21A C210 H21B 108.4 . . ?
O204 C211 H21C 110.3 . . ?
O204 C211 H21D 110.3 . . ?
O204 C211 C212 107.30(14) . . ?
H21C C211 H21D 108.5 . . ?
C212 C211 H21C 110.3 . . ?
C212 C211 H21D 110.3 . . ?
N202 C212 C211 112.26(14) . . ?
N202 C212 H21E 109.2 . . ?
N202 C212 H21F 109.2 . . ?
C211 C212 H21E 109.2 . . ?
C211 C212 H21F 109.2 . . ?
H21E C212 H21F 107.9 . . ?
N201 C213 H21G 108.9 . . ?
N201 C213 H21H 108.9 . . ?
N201 C213 C214 113.42(14) . . ?
H21G C213 H21H 107.7 . . ?
C214 C213 H21G 108.9 . . ?
C214 C213 H21H 108.9 . . ?
O205 C214 C213 108.28(14) . . ?
O205 C214 H21I 110.0 . . ?
O205 C214 H21J 110.0 . . ?
C213 C214 H21I 110.0 . . ?
C213 C214 H21J 110.0 . . ?
H21I C214 H21J 108.4 . . ?
O205 C215 H21K 110.0 . . ?
O205 C215 H21L 110.0 . . ?
O205 C215 C216 108.39(13) . . ?
H21K C215 H21L 108.4 . . ?
C216 C215 H21K 110.0 . . ?
C216 C215 H21L 110.0 . . ?
O206 C216 C215 108.08(13) . . ?
O206 C216 H21M 110.1 . . ?
O206 C216 H21N 110.1 . . ?
C215 C216 H21M 110.1 . . ?
C215 C216 H21N 110.1 . . ?
H21M C216 H21N 108.4 . . ?
O206 C217 H21O 110.1 . . ?
O206 C217 H21P 110.1 . . ?
O206 C217 C218 108.00(13) . . ?
H21O C217 H21P 108.4 . . ?
C218 C217 H21O 110.1 . . ?
C218 C217 H21P 110.1 . . ?
N202 C218 C217 113.41(14) . . ?
N202 C218 H21Q 108.9 . . ?
N202 C218 H21R 108.9 . . ?
C217 C218 H21Q 108.9 . . ?
C217 C218 H21R 108.9 . . ?
H21Q C218 H21R 107.7 . . ?
C32 C31 Cl31 121.4(7) . . ?
C32 C31 C36 116.0(9) . . ?
C36 C31 Cl31 122.6(7) . . ?
C31 C32 Cl32 120.6(6) . . ?
C33 C32 Cl32 115.5(7) . . ?
C33 C32 C31 123.9(9) . . ?
C32 C33 H33 121.7 . . ?
C32 C33 C34 116.5(7) . . ?
C34 C33 H33 121.7 . . ?
C33 C34 H34 118.3 . . ?
C33 C34 C35 123.3(7) . . ?
C35 C34 H34 118.3 . . ?
C34 C35 H35 122.4 . . ?
C36 C35 C34 115.2(8) . . ?
C36 C35 H35 122.4 . . ?
C31 C36 C35 124.9(10) . . ?
C31 C36 H36 117.6 . . ?
C35 C36 H36 117.6 . . ?
C42 C41 Cl41 121.5(7) . . ?
C42 C41 C46 115.9(9) . . ?
C46 C41 Cl41 122.4(7) . . ?
C41 C42 Cl42 120.6(6) . . ?
C43 C42 Cl42 115.4(7) . . ?
C43 C42 C41 123.9(9) . . ?
C42 C43 H43 121.7 . . ?
C42 C43 C44 116.5(7) . . ?
C44 C43 H43 121.7 . . ?
C43 C44 H44 118.4 . . ?
C43 C44 C45 123.3(7) . . ?
C45 C44 H44 118.4 . . ?
C44 C45 H45 122.4 . . ?
C46 C45 C44 115.1(8) . . ?
C46 C45 H45 122.4 . . ?
C41 C46 H46 117.6 . . ?
C45 C46 C41 124.8(10) . . ?
C45 C46 H46 117.6 . . ?

loop_
_geom_bond_atom_site_label_1
_geom_bond_atom_site_label_2
_geom_bond_distance
_geom_bond_site_symmetry_2
_geom_bond_publ_flag
Fe01 N114 1.9414(12) . ?
Fe01 N114 1.9414(12) 3_666 ?
Fe01 N116 1.9436(12) 3_666 ?
Fe01 N116 1.9436(12) . ?
Fe01 C117 1.9806(16) 3_666 ?
Fe01 C117 1.9806(16) . ?
K21 O201 2.7370(12) . ?
K21 O202 2.8363(12) . ?
K21 O203 2.9725(12) . ?
K21 O205 2.8618(12) . ?
K21 O206 2.7842(12) . ?
K21 N118 2.8747(15) . ?
Cl11 C104 1.7103(15) . ?
Cl12 C105 1.7231(15) . ?
Cl13 C106 1.7241(16) . ?
Cl14 C107 1.7143(16) . ?
Cl15 C112 1.7188(15) . ?
Cl16 C113 1.7198(15) . ?
Cl17 C114 1.7191(15) . ?
Cl18 C115 1.7160(15) . ?
O201 C202 1.415(2) . ?
O201 C203 1.415(2) . ?
O202 C204 1.425(2) . ?
O202 C205 1.427(2) . ?
O203 C208 1.420(2) . ?
O203 C209 1.424(2) . ?
O204 C210 1.416(2) . ?
O204 C211 1.422(2) . ?
O205 C214 1.423(2) . ?
O205 C215 1.428(2) . ?
O206 C216 1.417(2) . ?
O206 C217 1.424(2) . ?
N114 C101 1.3736(18) . ?
N114 C110 1.3703(19) 3_666 ?
N115 C101 1.3199(19) . ?
N115 C102 1.3209(19) . ?
N116 C102 1.3718(18) . ?
N116 C109 1.3705(19) . ?
N117 C109 1.3228(19) . ?
N117 C110 1.3230(19) . ?
N118 C117 1.142(2) . ?
N201 C201 1.468(2) . ?
N201 C207 1.465(2) . ?
N201 C213 1.474(2) . ?
N202 C206 1.468(2) . ?
N202 C212 1.467(2) . ?
N202 C218 1.469(2) . ?
C101 C116 1.459(2) 3_666 ?
C102 C103 1.461(2) . ?
C103 C104 1.3976(19) . ?
C103 C108 1.399(2) . ?
C104 C105 1.392(2) . ?
C105 C106 1.399(2) . ?
C106 C107 1.392(2) . ?
C107 C108 1.392(2) . ?
C108 C109 1.463(2) . ?
C110 C111 1.463(2) . ?
C111 C112 1.392(2) . ?
C111 C116 1.398(2) . ?
C112 C113 1.395(2) . ?
C113 C114 1.404(2) . ?
C114 C115 1.391(2) . ?
C115 C116 1.394(2) . ?
C201 H20A 0.9900 . ?
C201 H20B 0.9900 . ?
C201 C202 1.507(2) . ?
C202 H20C 0.9900 . ?
C202 H20D 0.9900 . ?
C203 H20E 0.9900 . ?
C203 H20F 0.9900 . ?
C203 C204 1.499(3) . ?
C204 H20G 0.9900 . ?
C204 H20H 0.9900 . ?
C205 H20I 0.9900 . ?
C205 H20J 0.9900 . ?
C205 C206 1.509(2) . ?
C206 H20K 0.9900 . ?
C206 H20L 0.9900 . ?
C207 H20M 0.9900 . ?
C207 H20N 0.9900 . ?
C207 C208 1.509(2) . ?
C208 H20O 0.9900 . ?
C208 H20P 0.9900 . ?
C209 H20Q 0.9900 . ?
C209 H20R 0.9900 . ?
C209 C210 1.497(2) . ?
C210 H21A 0.9900 . ?
C210 H21B 0.9900 . ?
C211 H21C 0.9900 . ?
C211 H21D 0.9900 . ?
C211 C212 1.504(3) . ?
C212 H21E 0.9900 . ?
C212 H21F 0.9900 . ?
C213 H21G 0.9900 . ?
C213 H21H 0.9900 . ?
C213 C214 1.508(3) . ?
C214 H21I 0.9900 . ?
C214 H21J 0.9900 . ?
C215 H21K 0.9900 . ?
C215 H21L 0.9900 . ?
C215 C216 1.500(2) . ?
C216 H21M 0.9900 . ?
C216 H21N 0.9900 . ?
C217 H21O 0.9900 . ?
C217 H21P 0.9900 . ?
C217 C218 1.510(3) . ?
C218 H21Q 0.9900 . ?
C218 H21R 0.9900 . ?
Cl31 C31 1.699(8) . ?
Cl32 C32 1.739(7) . ?
C31 C32 1.377(12) . ?
C31 C36 1.378(11) . ?
C32 C33 1.370(11) . ?
C33 H33 0.9500 . ?
C33 C34 1.393(10) . ?
C34 H34 0.9500 . ?
C34 C35 1.394(10) . ?
C35 H35 0.9500 . ?
C35 C36 1.378(10) . ?
C36 H36 0.9500 . ?
Cl41 C41 1.699(8) . ?
Cl42 C42 1.739(7) . ?
C41 C42 1.376(12) . ?
C41 C46 1.378(11) . ?
C42 C43 1.371(11) . ?
C43 H43 0.9500 . ?
C43 C44 1.393(10) . ?
C44 H44 0.9500 . ?
C44 C45 1.394(10) . ?
C45 H45 0.9500 . ?
C45 C46 1.378(10) . ?
C46 H46 0.9500 . ?

loop_
_geom_torsion_atom_site_label_1
_geom_torsion_atom_site_label_2
_geom_torsion_atom_site_label_3
_geom_torsion_atom_site_label_4
_geom_torsion
_geom_torsion_site_symmetry_1
_geom_torsion_site_symmetry_2
_geom_torsion_site_symmetry_3
_geom_torsion_site_symmetry_4
_geom_torsion_publ_flag
Fe01 N114 C101 N115 0.2(2) . . . . ?
Fe01 N114 C101 C116 -178.63(10) . . . 3_666 ?
Fe01 N116 C102 N115 -0.2(2) . . . . ?
Fe01 N116 C102 C103 179.45(9) . . . . ?
Fe01 N116 C109 N117 0.5(2) . . . . ?
Fe01 N116 C109 C108 -179.60(10) . . . . ?
K21 O201 C202 C201 40.33(17) . . . . ?
K21 O201 C203 C204 -49.09(16) . . . . ?
K21 O202 C204 C203 -50.99(15) . . . . ?
K21 O202 C205 C206 74.37(13) . . . . ?
K21 O203 C208 C207 58.42(16) . . . . ?
K21 O203 C209 C210 -57.36(15) . . . . ?
K21 O204 C210 C209 -48.06(16) . . . . ?
K21 O204 C211 C212 63.88(15) . . . . ?
K21 O205 C214 C213 67.88(14) . . . . ?
K21 O205 C215 C216 -57.89(13) . . . . ?
K21 O206 C216 C215 -48.40(15) . . . . ?
K21 O206 C217 C218 57.34(15) . . . . ?
K21 N201 C201 C202 51.05(16) . . . . ?
K21 N201 C207 C208 40.07(18) . . . . ?
K21 N201 C213 C214 31.67(16) . . . . ?
K21 N202 C206 C205 23.77(16) . . . . ?
K21 N202 C212 C211 37.27(18) . . . . ?
K21 N202 C218 C217 44.10(15) . . . . ?
K21 C205 C206 N202 -19.88(14) . . . . ?
Cl11 C104 C105 Cl12 -1.14(19) . . . . ?
Cl11 C104 C105 C106 179.45(12) . . . . ?
Cl12 C105 C106 Cl13 1.79(19) . . . . ?
Cl12 C105 C106 C107 -178.77(13) . . . . ?
Cl13 C106 C107 Cl14 -1.6(2) . . . . ?
Cl13 C106 C107 C108 178.78(13) . . . . ?
Cl14 C107 C108 C103 -179.29(12) . . . . ?
Cl14 C107 C108 C109 1.7(3) . . . . ?
Cl15 C112 C113 Cl16 2.36(18) . . . . ?
Cl15 C112 C113 C114 -176.93(12) . . . . ?
Cl16 C113 C114 Cl17 -0.79(19) . . . . ?
Cl16 C113 C114 C115 -179.74(12) . . . . ?
Cl17 C114 C115 Cl18 0.04(19) . . . . ?
Cl17 C114 C115 C116 -179.17(12) . . . . ?
Cl18 C115 C116 C101 -0.3(3) . . . 3_666 ?
Cl18 C115 C116 C111 -179.31(12) . . . . ?
O201 C203 C204 O202 68.47(18) . . . . ?
O202 C205 C206 N202 -68.52(18) . . . . ?
O203 C209 C210 O204 72.29(18) . . . . ?
O204 C211 C212 N202 -69.07(19) . . . . ?
O205 C215 C216 O206 74.89(16) . . . . ?
O206 C217 C218 N202 -70.46(17) . . . . ?
N114 C110 C111 C112 177.72(16) 3_666 . . . ?
N114 C110 C111 C116 -1.07(17) 3_666 . . . ?
N115 C102 C103 C104 1.2(3) . . . . ?
N115 C102 C103 C108 -179.49(14) . . . . ?
N116 C102 C103 C104 -178.50(15) . . . . ?
N116 C102 C103 C108 0.83(16) . . . . ?
N117 C110 C111 C112 -2.4(3) . . . . ?
N117 C110 C111 C116 178.83(14) . . . . ?
N201 C201 C202 O201 -63.67(19) . . . . ?
N201 C207 C208 O203 -68.1(2) . . . . ?
N201 C213 C214 O205 -69.92(18) . . . . ?
C101 N115 C102 N116 0.8(2) . . . . ?
C101 N115 C102 C103 -178.84(14) . . . . ?
C102 N115 C101 N114 -0.8(2) . . . . ?
C102 N115 C101 C116 177.93(14) . . . 3_666 ?
C102 N116 C109 N117 -178.98(15) . . . . ?
C102 N116 C109 C108 0.96(16) . . . . ?
C102 C103 C104 Cl11 -0.5(2) . . . . ?
C102 C103 C104 C105 179.28(15) . . . . ?
C102 C103 C108 C107 -179.48(14) . . . . ?
C102 C103 C108 C109 -0.23(16) . . . . ?
C103 C104 C105 Cl12 179.09(11) . . . . ?
C103 C104 C105 C106 -0.3(2) . . . . ?
C103 C108 C109 N116 -0.44(17) . . . . ?
C103 C108 C109 N117 179.51(14) . . . . ?
C104 C103 C108 C107 0.0(2) . . . . ?
C104 C103 C108 C109 179.21(13) . . . . ?
C104 C105 C106 Cl13 -178.79(12) . . . . ?
C104 C105 C106 C107 0.6(2) . . . . ?
C105 C106 C107 Cl14 179.00(13) . . . . ?
C105 C106 C107 C108 -0.7(2) . . . . ?
C106 C107 C108 C103 0.4(2) . . . . ?
C106 C107 C108 C109 -178.66(16) . . . . ?
C107 C108 C109 N116 178.68(17) . . . . ?
C107 C108 C109 N117 -1.4(3) . . . . ?
C108 C103 C104 Cl11 -179.74(12) . . . . ?
C108 C103 C104 C105 0.0(2) . . . . ?
C109 N116 C102 N115 179.23(15) . . . . ?
C109 N116 C102 C103 -1.11(16) . . . . ?
C109 N117 C110 N114 -0.9(2) . . . 3_666 ?
C109 N117 C110 C111 179.27(14) . . . . ?
C110 N114 C101 N115 179.13(15) 3_666 . . . ?
C110 N114 C101 C116 0.28(16) 3_666 . . 3_666 ?
C110 N117 C109 N116 -0.5(2) . . . . ?
C110 N117 C109 C108 179.59(14) . . . . ?
C110 C111 C112 Cl15 -2.1(2) . . . . ?
C110 C111 C112 C113 179.57(15) . . . . ?
C110 C111 C116 C101 0.85(16) . . . 3_666 ?
C110 C111 C116 C115 -179.90(14) . . . . ?
C111 C112 C113 Cl16 -179.27(12) . . . . ?
C111 C112 C113 C114 1.4(2) . . . . ?
C112 C111 C116 C101 -178.12(14) . . . 3_666 ?
C112 C111 C116 C115 1.1(2) . . . . ?
C112 C113 C114 Cl17 178.51(12) . . . . ?
C112 C113 C114 C115 -0.4(2) . . . . ?
C113 C114 C115 Cl18 178.99(12) . . . . ?
C113 C114 C115 C116 -0.2(2) . . . . ?
C114 C115 C116 C101 178.90(16) . . . 3_666 ?
C114 C115 C116 C111 -0.1(2) . . . . ?
C116 C111 C112 Cl15 176.54(12) . . . . ?
C116 C111 C112 C113 -1.8(2) . . . . ?
C201 N201 C207 C208 156.47(15) . . . . ?
C201 N201 C213 C214 -82.49(17) . . . . ?
C202 O201 C203 C204 162.72(14) . . . . ?
C203 O201 C202 C201 -174.10(14) . . . . ?
C204 O202 C205 K21 120.07(13) . . . . ?
C204 O202 C205 C206 -165.56(14) . . . . ?
C205 O202 C204 C203 -168.29(14) . . . . ?
C206 N202 C212 C211 -82.83(18) . . . . ?
C206 N202 C218 C217 160.23(14) . . . . ?
C207 N201 C201 C202 -70.05(19) . . . . ?
C207 N201 C213 C214 155.28(14) . . . . ?
C208 O203 C209 C210 176.08(14) . . . . ?
C209 O203 C208 C207 -175.55(14) . . . . ?
C210 O204 C211 C212 -165.65(14) . . . . ?
C211 O204 C210 C209 -177.47(14) . . . . ?
C212 N202 C206 C205 146.81(15) . . . . ?
C212 N202 C218 C217 -77.80(17) . . . . ?
C213 N201 C201 C202 168.01(15) . . . . ?
C213 N201 C207 C208 -81.61(18) . . . . ?
C214 O205 C215 C216 -176.31(14) . . . . ?
C215 O205 C214 C213 -174.47(14) . . . . ?
C216 O206 C217 C218 -169.23(13) . . . . ?
C217 O206 C216 C215 176.62(13) . . . . ?
C218 N202 C206 C205 -91.04(17) . . . . ?
C218 N202 C212 C211 154.91(15) . . . . ?
Cl31 C31 C32 Cl32 -2.0(13) . . . . ?
Cl31 C31 C32 C33 178.7(9) . . . . ?
Cl31 C31 C36 C35 179.8(8) . . . . ?
Cl32 C32 C33 C34 -178.5(9) . . . . ?
C31 C32 C33 C34 0.8(16) . . . . ?
C32 C31 C36 C35 1.4(14) . . . . ?
C32 C33 C34 C35 3.0(16) . . . . ?
C33 C34 C35 C36 -4.3(15) . . . . ?
C34 C35 C36 C31 2.0(13) . . . . ?
C36 C31 C32 Cl32 176.4(8) . . . . ?
C36 C31 C32 C33 -2.8(15) . . . . ?
Cl41 C41 C42 Cl42 7.4(16) . . . . ?
Cl41 C41 C42 C43 -177.1(13) . . . . ?
Cl41 C41 C46 C45 169.9(15) . . . . ?
Cl42 C42 C43 C44 -178.7(12) . . . . ?
C41 C42 C43 C44 6(2) . . . . ?
C42 C41 C46 C45 -5.6(18) . . . . ?
C42 C43 C44 C45 -3(2) . . . . ?
C43 C44 C45 C46 -3(2) . . . . ?
C44 C45 C46 C41 8(2) . . . . ?
C46 C41 C42 Cl42 -177.0(11) . . . . ?
C46 C41 C42 C43 -1.5(19) . . . . ?

loop_
_exptl_oxdiff_crystal_face_indexfrac_h
_exptl_oxdiff_crystal_face_indexfrac_k
_exptl_oxdiff_crystal_face_indexfrac_l
_exptl_oxdiff_crystal_face_x
_exptl_oxdiff_crystal_face_y
_exptl_oxdiff_crystal_face_z
0.0004 -0.9985 0.9984 0.0460 -0.0189 0.0157
-0.0004 0.9985 -0.9984 -0.0460 0.0189 -0.0157
0.0003 0.9984 0.9984 0.0184 0.0479 0.0095
-0.0003 -0.9984 -0.9984 -0.0184 -0.0479 -0.0095
-1.9969 -0.0007 0.9989 -0.0243 -0.0004 0.1057
1.9969 0.0007 -0.9989 0.0243 0.0004 -0.1057
0.0003 -0.0001 0.9984 0.0322 0.0145 0.0126
-0.0003 0.0001 -0.9984 -0.0322 -0.0145 -0.0126
